data_2014422
loop_
_publ_author_name
'Goldring, Dmitry'
'Botoshansky, Mark'
'Khalfin, Rafail L.'
'Pertsikov, Boris'
'Nisnevitch, Gennady'
'Ponomarev, Victor'
'Zaltzman, Igor'
'Gutman, Arie'
'Kaftory, Menahem'

_publ_section_title
;
 Solvates of zafirlukast
;
_journal_issue 12
_journal_name_full 'Acta Crystallographica Section C'
_journal_page_first o843
_journal_page_last o846
_journal_paper_doi 10.1107/S0108270104024771
_journal_volume 60
_journal_year 2004
_chemical_formula_iupac 'C31 H33 N3 O6 S , C2 H6 O'
_chemical_formula_moiety 'C31 H33 N3 O6 S , C2 H6 O'
_chemical_formula_sum 'C33 H39 N3 O7 S'
_chemical_formula_weight 621.73
_chemical_name_common 'zafirlukast ethanol solvate'
_chemical_name_systematic
;
4-(5-cyclopentyloxycarbonylamino-1-methylindol-
3-ylmethyl)-3-methoxy-N-(o-tolylsulfonyl)benzamide ethanol solvate
;
_space_group_IT_number 9
_symmetry_cell_setting monoclinic
_symmetry_space_group_name_Hall 'C -2yc'
_symmetry_space_group_name_H-M 'C 1 c 1'
_atom_sites_solution_hydrogens geom
_atom_sites_solution_primary direct
_atom_sites_solution_secondary difmap
_audit_creation_method SHELXL97
_cell_angle_alpha 90.00
_cell_angle_beta 109.47(3)
_cell_angle_gamma 90.00
_cell_formula_units_Z 4
_cell_length_a 17.216(3)
_cell_length_b 11.033(2)
_cell_length_c 18.258(4)
_cell_measurement_reflns_used 9728
_cell_measurement_temperature 293(2)
_cell_measurement_theta_max 27.8
_cell_measurement_theta_min 2.2
_cell_volume 3269.7(12)
_computing_cell_refinement 'DENZO-SMN (Otwinowski & Minor 1997)'
_computing_data_collection 'COLLECT (Nonius, 1998)'
_computing_data_reduction DENZO-SMN
_computing_molecular_graphics 'ORTEP-3 for Windows (Farrugia, 1997)'
_computing_publication_material 'Please provide details of software used'
_computing_structure_refinement 'SHELXL97 (Sheldrick, 1997)'
_computing_structure_solution 'SHELXS97 (Sheldrick, 1997)'
_diffrn_ambient_temperature 293(2)
_diffrn_detector_area_resol_mean 95
_diffrn_measured_fraction_theta_full 0.990
_diffrn_measured_fraction_theta_max 0.990
_diffrn_measurement_device_type 'Nonius KappaCCD area-detector'
_diffrn_measurement_method \f
_diffrn_radiation_monochromator graphite
_diffrn_radiation_source 'fine-focus sealed tube'
_diffrn_radiation_type MoK\a
_diffrn_radiation_wavelength 0.71070
_diffrn_reflns_av_R_equivalents 0.0760
_diffrn_reflns_av_sigmaI/netI 0.1282
_diffrn_reflns_limit_h_max 20
_diffrn_reflns_limit_h_min 0
_diffrn_reflns_limit_k_max 13
_diffrn_reflns_limit_k_min 0
_diffrn_reflns_limit_l_max 19
_diffrn_reflns_limit_l_min -21
_diffrn_reflns_number 9728
_diffrn_reflns_theta_full 25.05
_diffrn_reflns_theta_max 25.05
_diffrn_reflns_theta_min 2.23
_diffrn_standards_decay_% none
_diffrn_standards_number none
_exptl_absorpt_coefficient_mu 0.150
_exptl_absorpt_correction_type none
_exptl_crystal_colour colourless
_exptl_crystal_density_diffrn 1.263
_exptl_crystal_density_meas ?
_exptl_crystal_density_method 'not measured'
_exptl_crystal_description Prism
_exptl_crystal_F_000 1320
_exptl_crystal_size_max 0.40
_exptl_crystal_size_mid 0.30
_exptl_crystal_size_min 0.15
_refine_diff_density_max 0.174
_refine_diff_density_min -0.107
_refine_ls_extinction_coef 0.0027(5)
_refine_ls_extinction_expression Fc^*^=kFc[1+0.001xFc^2^\l^3^/sin(2\q)]^-1/4^
_refine_ls_extinction_method 'SHELXL97 (Sheldrick, 1997)'
_refine_ls_goodness_of_fit_ref 0.808
_refine_ls_hydrogen_treatment mixed
_refine_ls_matrix_type full
_refine_ls_number_parameters 405
_refine_ls_number_reflns 2724
_refine_ls_number_restraints 5
_refine_ls_restrained_S_all 0.823
_refine_ls_R_factor_all 0.1523
_refine_ls_R_factor_gt 0.0498
_refine_ls_shift/su_max 0.046
_refine_ls_shift/su_mean 0.004
_refine_ls_structure_factor_coef Fsqd
_refine_ls_weighting_details 'calc w = 1/[\s^2^(Fo^2^)+(0.05P)^2^] where P=(Fo^2^+2Fc^2^)/3'
_refine_ls_weighting_scheme calc
_refine_ls_wR_factor_gt 0.0962
_refine_ls_wR_factor_ref 0.1144
_reflns_number_gt 1030
_reflns_number_total 2726
_reflns_threshold_expression I>2\s(I)
_cod_data_source_file av1199.cif
_cod_data_source_block III
_cod_depositor_comments
;
The following automatic conversions were performed:

'_exptl_crystal_density_meas' value 'not measured' was changed to '?'
- the value is perceived as not measured.

Automatic conversion script
Id: cif_fix_values 3008 2015-01-20 13:52:24Z robertas 
;
_cod_original_cell_volume 3269.7(11)
_cod_original_sg_symbol_H-M 'C c'
_cod_database_code 2014422
_cod_database_fobs_code 2014422

loop_
_symmetry_equiv_pos_as_xyz
'x, y, z'
'x, -y, z+1/2'
'x+1/2, y+1/2, z'
'x+1/2, -y+1/2, z+1/2'

loop_
_atom_site_label
_atom_site_fract_x
_atom_site_fract_y
_atom_site_fract_z
_atom_site_U_iso_or_equiv
_atom_site_adp_type
_atom_site_calc_flag
_atom_site_refinement_flags
_atom_site_occupancy
_atom_site_disorder_assembly
_atom_site_disorder_group
_atom_site_type_symbol
S1 0.31102(15) 0.6437(2) 0.30407(14) 0.1028(9) Uani d . 1 . . S
O1 0.5547(4) -0.4791(7) 0.3033(5) 0.149(3) Uani d . 1 . . O
O2 0.6602(5) -0.3638(6) 0.2915(4) 0.147(3) Uani d . 1 . . O
O3 0.3675(3) 0.0590(4) 0.2032(3) 0.0921(16) Uani d . 1 . . O
O4 0.3473(3) 0.6024(5) 0.1631(3) 0.1033(18) Uani d . 1 . . O
O5 0.3823(4) 0.7170(5) 0.3102(4) 0.135(3) Uani d . 1 . . O
O6 0.2946(4) 0.6085(6) 0.3726(4) 0.134(2) Uani d . 1 . . O
N1 0.5294(5) -0.3403(7) 0.2114(6) 0.126(3) Uani d . 1 . . N
H41 0.4802 -0.3675 0.2024 0.151 Uiso calc R 1 . . H
N2 0.5412(5) 0.0235(8) 0.0104(5) 0.103(2) Uani d . 1 . . N
N3 0.3201(4) 0.5115(5) 0.2630(4) 0.0825(18) Uani d . 1 . . N
H42 0.3136 0.4450 0.2849 0.099 Uiso calc R 1 . . H
C1 0.6160(10) -0.552(2) 0.3670(8) 0.197(8) Uani d . 1 . . C
H1 0.6728 -0.5525 0.3667 0.236 Uiso calc R 1 . . H
C2 0.6004(9) -0.4787(15) 0.4275(13) 0.203(8) Uani d . 1 . . C
H2A 0.6516 -0.4658 0.4699 0.243 Uiso calc R 1 . . H
H2B 0.5788 -0.4002 0.4064 0.243 Uiso calc R 1 . . H
C3 0.5413(12) -0.5406(14) 0.4562(7) 0.199(6) Uani d . 1 . . C
H3A 0.5652 -0.5554 0.5116 0.239 Uiso calc R 1 . . H
H3B 0.4922 -0.4915 0.4470 0.239 Uiso calc R 1 . . H
C4 0.5207(10) -0.6550(14) 0.4141(8) 0.187(6) Uani d . 1 . . C
H4A 0.5220 -0.7208 0.4497 0.224 Uiso calc R 1 . . H
H4B 0.4660 -0.6510 0.3757 0.224 Uiso calc R 1 . . H
C5 0.5809(12) -0.6745(13) 0.3771(13) 0.224(9) Uani d . 1 . . C
H5A 0.5557 -0.7128 0.3269 0.269 Uiso calc R 1 . . H
H5B 0.6244 -0.7269 0.4087 0.269 Uiso calc R 1 . . H
C6 0.5894(9) -0.3915(12) 0.2722(7) 0.124(4) Uani d . 1 . . C
C7 0.5386(6) -0.2468(8) 0.1608(5) 0.095(3) Uani d . 1 . . C
C8 0.4731(5) -0.1673(7) 0.1343(5) 0.089(2) Uani d . 1 . . C
H8 0.4283 -0.1727 0.1518 0.107 Uiso calc R 1 . . H
C9 0.4759(5) -0.0790(8) 0.0808(5) 0.083(2) Uani d . 1 . . C
C10 0.5505(7) -0.0725(9) 0.0626(5) 0.096(3) Uani d . 1 . . C
C11 0.6167(5) -0.1493(11) 0.0933(6) 0.109(3) Uani d . 1 . . C
H11 0.6648 -0.1402 0.0813 0.131 Uiso calc R 1 . . H
C12 0.6090(6) -0.2408(9) 0.1428(6) 0.111(3) Uani d . 1 . . C
H12 0.6511 -0.2967 0.1631 0.133 Uiso calc R 1 . . H
C13 0.4237(5) 0.0177(8) 0.0390(5) 0.083(2) Uani d . 1 . . C
C14 0.4650(7) 0.0741(8) -0.0030(5) 0.104(3) Uani d . 1 . . C
H14 0.4442 0.1387 -0.0365 0.125 Uiso calc R 1 . . H
C15 0.3386(4) 0.0454(7) 0.0444(4) 0.085(2) Uani d . 1 . . C
H15A 0.2985 0.0491 -0.0075 0.102 Uiso calc R 1 . . H
H15B 0.3226 -0.0194 0.0723 0.102 Uiso calc R 1 . . H
C16 0.3386(4) 0.1635(7) 0.0853(5) 0.070(2) Uani d . 1 . . C
C17 0.3530(4) 0.1679(8) 0.1657(5) 0.075(2) Uani d . 1 . . C
C18 0.3502(5) 0.2788(9) 0.2031(4) 0.081(2) Uani d . 1 . . C
H18 0.3546 0.2810 0.2553 0.098 Uiso calc R 1 . . H
C19 0.3406(4) 0.3837(7) 0.1602(5) 0.069(2) Uani d . 1 . . C
C20 0.3307(5) 0.3817(8) 0.0827(5) 0.081(2) Uani d . 1 . . C
H20 0.3258 0.4533 0.0546 0.097 Uiso calc R 1 . . H
C21 0.3280(5) 0.2700(10) 0.0471(4) 0.090(2) Uani d . 1 . . C
H21 0.3184 0.2686 -0.0061 0.108 Uiso calc R 1 . . H
C22 0.3382(4) 0.5068(9) 0.1924(5) 0.080(2) Uani d . 1 . . C
C23 0.2224(5) 0.7141(8) 0.2369(5) 0.086(2) Uani d . 1 . . C
C24 0.2367(7) 0.8167(8) 0.2020(6) 0.112(3) Uani d . 1 . . C
H24 0.2902 0.8448 0.2119 0.135 Uiso calc R 1 . . H
C25 0.1693(9) 0.8796(9) 0.1505(7) 0.131(4) Uani d . 1 . . C
H25 0.1771 0.9507 0.1265 0.158 Uiso calc R 1 . . H
C26 0.0927(8) 0.8336(12) 0.1370(6) 0.135(4) Uani d . 1 . . C
H26 0.0475 0.8726 0.1022 0.162 Uiso calc R 1 . . H
C27 0.0808(7) 0.7309(12) 0.1736(7) 0.117(3) Uani d . 1 . . C
H27 0.0272 0.7041 0.1641 0.140 Uiso calc R 1 . . H
C28 0.1451(6) 0.6641(9) 0.2246(5) 0.101(3) Uani d . 1 . . C
C29 0.1247(6) 0.5544(7) 0.2630(5) 0.110(3) Uani d . 1 . . C
H29A 0.0676 0.5342 0.2385 0.165 Uiso calc R 1 . . H
H29B 0.1350 0.5712 0.3170 0.165 Uiso calc R 1 . . H
H29C 0.1583 0.4876 0.2581 0.165 Uiso calc R 1 . . H
C30 0.3844(6) 0.0602(7) 0.2850(5) 0.118(3) Uani d . 1 . . C
H30A 0.4057 -0.0172 0.3063 0.178 Uiso calc R 1 . . H
H30B 0.3345 0.0768 0.2958 0.178 Uiso calc R 1 . . H
H30C 0.4243 0.1220 0.3081 0.178 Uiso calc R 1 . . H
C31 0.6015(7) 0.0723(10) -0.0228(7) 0.155(4) Uani d . 1 . . C
H31A 0.6380 0.0087 -0.0268 0.232 Uiso calc R 1 . . H
H31B 0.6328 0.1354 0.0102 0.232 Uiso calc R 1 . . H
H31C 0.5732 0.1047 -0.0735 0.232 Uiso calc R 1 . . H
O7 0.7769(4) -0.1859(5) 0.3392(4) 0.1110(19) Uani d D 1 . . O
H43 0.742(4) -0.239(6) 0.323(5) 0.133 Uiso d D 1 . . H
C32 0.7948(9) -0.2447(13) 0.4707(8) 0.208(6) Uani d D 1 . . C
H32A 0.8147 -0.2098 0.5218 0.313 Uiso calc R 1 . . H
H32B 0.8324 -0.3063 0.4664 0.313 Uiso calc R 1 . . H
H32C 0.7415 -0.2799 0.4620 0.313 Uiso calc R 1 . . H
C33 0.7889(14) -0.1547(15) 0.4155(7) 0.291(12) Uani d D 1 . . C
H33A 0.7440 -0.1016 0.4154 0.350 Uiso calc R 1 . . H
H33B 0.8390 -0.1069 0.4336 0.350 Uiso calc R 1 . . H

loop_
_atom_site_aniso_label
_atom_site_aniso_U_11
_atom_site_aniso_U_22
_atom_site_aniso_U_33
_atom_site_aniso_U_12
_atom_site_aniso_U_13
_atom_site_aniso_U_23
S1 0.1034(19) 0.0887(17) 0.105(2) -0.0110(15) 0.0201(15) -0.0229(15)
O1 0.107(5) 0.147(6) 0.173(7) -0.019(5) 0.018(5) 0.043(5)
O2 0.080(4) 0.158(6) 0.175(7) -0.029(5) 0.007(5) 0.005(5)
O3 0.126(5) 0.056(3) 0.095(4) -0.008(3) 0.038(3) 0.007(3)
O4 0.108(4) 0.080(4) 0.135(5) -0.009(3) 0.058(4) 0.026(4)
O5 0.092(5) 0.083(4) 0.199(7) -0.032(3) 0.005(4) -0.024(4)
O6 0.185(7) 0.120(5) 0.095(4) -0.013(4) 0.046(4) -0.025(4)
N1 0.079(6) 0.102(6) 0.196(9) -0.017(4) 0.044(6) 0.028(6)
N2 0.098(6) 0.114(6) 0.114(6) -0.032(5) 0.058(5) -0.040(5)
N3 0.096(5) 0.054(4) 0.101(5) -0.008(3) 0.039(4) -0.004(3)
C1 0.144(13) 0.32(3) 0.112(10) 0.078(15) 0.025(9) 0.081(13)
C2 0.121(11) 0.187(16) 0.27(2) -0.037(10) 0.026(12) 0.080(16)
C3 0.282(19) 0.171(13) 0.136(10) -0.030(13) 0.060(11) -0.048(10)
C4 0.236(17) 0.180(14) 0.121(9) -0.075(12) 0.029(10) -0.012(9)
C5 0.32(2) 0.108(13) 0.32(2) 0.040(12) 0.199(19) 0.015(12)
C6 0.097(9) 0.131(10) 0.140(10) 0.008(9) 0.034(8) 0.007(8)
C7 0.063(6) 0.090(7) 0.127(7) -0.014(5) 0.026(6) 0.006(6)
C8 0.082(6) 0.090(6) 0.096(6) -0.003(6) 0.031(5) 0.003(5)
C9 0.077(6) 0.095(7) 0.088(6) -0.007(5) 0.043(5) -0.014(5)
C10 0.122(10) 0.089(7) 0.096(7) -0.020(6) 0.061(6) 0.004(5)
C11 0.064(6) 0.122(8) 0.140(8) -0.016(7) 0.033(6) -0.051(7)
C12 0.070(7) 0.093(7) 0.172(9) -0.010(5) 0.044(6) -0.003(7)
C13 0.077(6) 0.085(6) 0.097(6) -0.002(5) 0.041(5) -0.011(5)
C14 0.113(8) 0.094(6) 0.107(7) -0.008(6) 0.042(6) 0.000(5)
C15 0.076(6) 0.089(6) 0.082(5) -0.001(4) 0.017(4) -0.023(4)
C16 0.079(5) 0.059(5) 0.067(6) 0.005(4) 0.018(4) 0.007(5)
C17 0.065(5) 0.076(6) 0.088(6) 0.003(4) 0.029(4) 0.009(6)
C18 0.082(6) 0.088(6) 0.078(6) -0.013(5) 0.031(4) 0.000(6)
C19 0.063(5) 0.056(6) 0.097(7) -0.001(4) 0.040(4) 0.010(5)
C20 0.093(6) 0.088(7) 0.066(6) -0.003(4) 0.033(4) 0.025(5)
C21 0.092(6) 0.106(7) 0.075(5) 0.002(5) 0.031(4) -0.008(6)
C22 0.073(6) 0.078(7) 0.098(7) -0.003(4) 0.040(5) -0.001(5)
C23 0.086(7) 0.070(6) 0.097(6) -0.004(5) 0.024(5) -0.022(5)
C24 0.143(9) 0.069(6) 0.128(8) -0.011(6) 0.049(8) -0.008(6)
C25 0.124(10) 0.113(8) 0.147(9) -0.002(8) 0.032(7) 0.027(7)
C26 0.102(10) 0.124(9) 0.148(10) 0.014(7) 0.000(7) 0.020(8)
C27 0.092(8) 0.117(8) 0.154(10) -0.009(7) 0.058(8) -0.021(7)
C28 0.077(7) 0.112(8) 0.116(7) -0.023(7) 0.035(6) -0.024(6)
C29 0.129(8) 0.080(6) 0.129(8) -0.037(5) 0.052(6) -0.028(6)
C30 0.174(9) 0.097(7) 0.076(7) -0.019(6) 0.031(6) 0.011(5)
C31 0.142(9) 0.158(10) 0.212(11) -0.029(8) 0.123(8) 0.001(8)
O7 0.142(5) 0.113(5) 0.085(4) -0.028(4) 0.046(4) -0.008(4)
C32 0.210(14) 0.186(12) 0.178(13) -0.051(10) -0.003(11) 0.029(10)
C33 0.46(3) 0.30(3) 0.139(14) -0.09(2) 0.134(17) 0.028(15)

loop_
_atom_type_symbol
_atom_type_description
_atom_type_scat_dispersion_real
_atom_type_scat_dispersion_imag
_atom_type_scat_source
S S 0.1246 0.0000 'International Tables Vol C Tables 4.2.6.8 and 6.1.1.4'
C C 0.0033 0.0000 'International Tables Vol C Tables 4.2.6.8 and 6.1.1.4'
N N 0.0061 0.0000 'International Tables Vol C Tables 4.2.6.8 and 6.1.1.4'
O O 0.0106 0.0000 'International Tables Vol C Tables 4.2.6.8 and 6.1.1.4'
H H 0.0000 0.0000 'International Tables Vol C Tables 4.2.6.8 and 6.1.1.4'

loop_
_geom_angle_atom_site_label_1
_geom_angle_atom_site_label_2
_geom_angle_atom_site_label_3
_geom_angle
O6 S1 O5 119.8(4)
O6 S1 N3 103.4(4)
O5 S1 N3 108.7(4)
O6 S1 C23 110.3(4)
O5 S1 C23 108.6(4)
N3 S1 C23 104.9(3)
C6 O1 C1 114.1(11)
C17 O3 C30 117.2(6)
C6 N1 C7 127.5(10)
C6 N1 H41 116.3
C7 N1 H41 116.3
C14 N2 C10 108.4(8)
C14 N2 C31 122.9(10)
C10 N2 C31 128.5(10)
C22 N3 S1 121.3(6)
C22 N3 H42 119.4
S1 N3 H42 119.4
C2 C1 C5 102.8(14)
C2 C1 O1 91.6(15)
C5 C1 O1 111.4(14)
C2 C1 H1 116.0
C5 C1 H1 116.0
O1 C1 H1 116.0
C3 C2 C1 109.6(15)
C3 C2 H2A 109.7
C1 C2 H2A 109.7
C3 C2 H2B 109.8
C1 C2 H2B 109.8
H2A C2 H2B 108.2
C4 C3 C2 106.9(13)
C4 C3 H3A 110.3
C2 C3 H3A 110.3
C4 C3 H3B 110.3
C2 C3 H3B 110.3
H3A C3 H3B 108.6
C5 C4 C3 107.0(14)
C5 C4 H4A 110.3
C3 C4 H4A 110.3
C5 C4 H4B 110.3
C3 C4 H4B 110.3
H4A C4 H4B 108.6
C4 C5 C1 107.8(14)
C4 C5 H5A 110.2
C1 C5 H5A 110.2
C4 C5 H5B 110.2
C1 C5 H5B 110.2
H5A C5 H5B 108.5
O2 C6 O1 127.6(12)
O2 C6 N1 124.0(13)
O1 C6 N1 108.4(12)
C12 C7 C8 125.0(9)
C12 C7 N1 119.5(9)
C8 C7 N1 115.5(9)
C7 C8 C9 118.3(9)
C7 C8 H8 120.8
C9 C8 H8 120.8
C8 C9 C10 116.2(9)
C8 C9 C13 136.8(9)
C10 C9 C13 106.9(9)
C11 C10 N2 129.4(11)
C11 C10 C9 123.9(9)
N2 C10 C9 106.7(9)
C10 C11 C12 117.7(10)
C10 C11 H11 121.1
C12 C11 H11 121.1
C7 C12 C11 118.7(10)
C7 C12 H12 120.7
C11 C12 H12 120.7
C14 C13 C9 106.7(8)
C14 C13 C15 129.5(9)
C9 C13 C15 123.8(8)
C13 C14 N2 111.3(8)
C13 C14 H14 124.4
N2 C14 H14 124.4
C16 C15 C13 111.4(6)
C16 C15 H15A 109.3
C13 C15 H15A 109.3
C16 C15 H15B 109.3
C13 C15 H15B 109.3
H15A C15 H15B 108.0
C21 C16 C17 117.2(8)
C21 C16 C15 121.4(8)
C17 C16 C15 121.4(8)
O3 C17 C16 115.6(8)
O3 C17 C18 123.5(8)
C16 C17 C18 120.9(8)
C19 C18 C17 118.1(7)
C19 C18 H18 121.0
C17 C18 H18 121.0
C20 C19 C18 121.7(7)
C20 C19 C22 114.4(8)
C18 C19 C22 123.9(8)
C19 C20 C21 118.2(7)
C19 C20 H20 120.9
C21 C20 H20 120.9
C16 C21 C20 123.7(7)
C16 C21 H21 118.1
C20 C21 H21 118.1
O4 C22 N3 117.8(8)
O4 C22 C19 126.5(9)
N3 C22 C19 115.7(8)
C24 C23 C28 124.6(9)
C24 C23 S1 115.9(8)
C28 C23 S1 119.5(8)
C23 C24 C25 119.0(10)
C23 C24 H24 120.5
C25 C24 H24 120.5
C26 C25 C24 118.1(11)
C26 C25 H25 120.9
C24 C25 H25 120.9
C25 C26 C27 121.1(10)
C25 C26 H26 119.5
C27 C26 H26 119.5
C26 C27 C28 123.4(10)
C26 C27 H27 118.3
C28 C27 H27 118.3
C23 C28 C27 113.7(9)
C23 C28 C29 127.4(10)
C27 C28 C29 118.8(9)
C28 C29 H29A 109.5
C28 C29 H29B 109.5
H29A C29 H29B 109.5
C28 C29 H29C 109.5
H29A C29 H29C 109.5
H29B C29 H29C 109.5
O3 C30 H30A 109.5
O3 C30 H30B 109.5
H30A C30 H30B 109.5
O3 C30 H30C 109.5
H30A C30 H30C 109.5
H30B C30 H30C 109.5
N2 C31 H31A 109.5
N2 C31 H31B 109.5
H31A C31 H31B 109.5
N2 C31 H31C 109.5
H31A C31 H31C 109.5
H31B C31 H31C 109.5
C33 O7 H43 112(7)
C33 C32 H32A 109.5
C33 C32 H32B 109.4
H32A C32 H32B 109.5
C33 C32 H32C 109.5
H32A C32 H32C 109.5
H32B C32 H32C 109.5
O7 C33 C32 120.1(14)
O7 C33 H33A 107.3
C32 C33 H33A 107.2
O7 C33 H33B 107.3
C32 C33 H33B 107.3
H33A C33 H33B 106.9

loop_
_geom_bond_atom_site_label_1
_geom_bond_atom_site_label_2
_geom_bond_site_symmetry_2
_geom_bond_distance
_geom_bond_publ_flag
S1 O6 . 1.426(7) ?
S1 O5 . 1.443(6) ?
S1 N3 . 1.671(6) ?
S1 C23 . 1.785(9) ?
O1 C6 . 1.357(12) ?
O1 C1 . 1.517(15) ?
O2 C6 . 1.189(13) ?
O3 C17 . 1.365(8) ?
O3 C30 . 1.423(9) ?
O4 C22 . 1.216(8) ?
N1 C6 . 1.362(12) ?
N1 C7 . 1.429(11) ?
N1 H41 . 0.8600 ?
N2 C14 . 1.370(10) ?
N2 C10 . 1.397(10) ?
N2 C31 . 1.469(10) ?
N3 C22 . 1.424(9) ?
N3 H42 . 0.8600 ?
C1 C2 . 1.466(19) ?
C1 C5 . 1.51(2) ?
C1 H1 . 0.9800 ?
C2 C3 . 1.461(17) ?
C2 H2A . 0.9700 ?
C2 H2B . 0.9700 ?
C3 C4 . 1.458(15) ?
C3 H3A . 0.9700 ?
C3 H3B . 0.9700 ?
C4 C5 . 1.430(18) ?
C4 H4A . 0.9700 ?
C4 H4B . 0.9700 ?
C5 H5A . 0.9700 ?
C5 H5B . 0.9700 ?
C7 C12 . 1.359(12) ?
C7 C8 . 1.382(10) ?
C8 C9 . 1.393(10) ?
C8 H8 . 0.9300 ?
C9 C10 . 1.432(11) ?
C9 C13 . 1.438(11) ?
C10 C11 . 1.381(12) ?
C11 C12 . 1.389(13) ?
C11 H11 . 0.9300 ?
C12 H12 . 0.9300 ?
C13 C14 . 1.357(11) ?
C13 C15 . 1.531(10) ?
C14 H14 . 0.9300 ?
C15 C16 . 1.502(9) ?
C15 H15A . 0.9700 ?
C15 H15B . 0.9700 ?
C16 C21 . 1.348(10) ?
C16 C17 . 1.406(9) ?
C17 C18 . 1.409(10) ?
C18 C19 . 1.376(9) ?
C18 H18 . 0.9300 ?
C19 C20 . 1.369(9) ?
C19 C22 . 1.486(10) ?
C20 C21 . 1.386(10) ?
C20 H20 . 0.9300 ?
C21 H21 . 0.9300 ?
C23 C24 . 1.362(10) ?
C23 C28 . 1.388(11) ?
C24 C25 . 1.409(12) ?
C24 H24 . 0.9300 ?
C25 C26 . 1.357(13) ?
C25 H25 . 0.9300 ?
C26 C27 . 1.365(13) ?
C26 H26 . 0.9300 ?
C27 C28 . 1.396(12) ?
C27 H27 . 0.9300 ?
C28 C29 . 1.498(11) ?
C29 H29A . 0.9600 ?
C29 H29B . 0.9600 ?
C29 H29C . 0.9600 ?
C30 H30A . 0.9600 ?
C30 H30B . 0.9600 ?
C30 H30C . 0.9600 ?
C31 H31A . 0.9600 ?
C31 H31B . 0.9600 ?
C31 H31C . 0.9600 ?
O7 C33 . 1.39(2) ?
O7 H43 . 0.82(7) ?
C32 C33 . 1.395(9) ?
C32 H32A . 0.9600 ?
C32 H32B . 0.9600 ?
C32 H32C . 0.9600 ?
C33 H33A . 0.9700 ?
C33 H33B . 0.9700 ?

loop_
_geom_torsion_atom_site_label_1
_geom_torsion_atom_site_label_2
_geom_torsion_atom_site_label_3
_geom_torsion_atom_site_label_4
_geom_torsion
O6 S1 N3 C22 -179.0(5)
O5 S1 N3 C22 -50.7(6)
C23 S1 N3 C22 65.4(6)
C6 O1 C1 C2 97.9(13)
C6 O1 C1 C5 -157.7(13)
C5 C1 C2 C3 -14.7(17)
O1 C1 C2 C3 97.6(15)
C1 C2 C3 C4 1.0(18)
C2 C3 C4 C5 14.3(19)
C3 C4 C5 C1 -24(2)
C2 C1 C5 C4 23.7(18)
O1 C1 C5 C4 -73(2)
C1 O1 C6 O2 -3.4(18)
C1 O1 C6 N1 174.4(11)
C7 N1 C6 O2 -0.4(19)
C7 N1 C6 O1 -178.3(8)
C6 N1 C7 C12 33.3(15)
C6 N1 C7 C8 -146.2(10)
C12 C7 C8 C9 4.8(12)
N1 C7 C8 C9 -175.8(7)
C7 C8 C9 C10 -4.9(10)
C7 C8 C9 C13 179.5(8)
C14 N2 C10 C11 -179.6(8)
C31 N2 C10 C11 -3.4(14)
C14 N2 C10 C9 0.1(8)
C31 N2 C10 C9 176.3(8)
C8 C9 C10 C11 1.6(12)
C13 C9 C10 C11 178.5(8)
C8 C9 C10 N2 -178.1(6)
C13 C9 C10 N2 -1.3(8)
N2 C10 C11 C12 -178.0(8)
C9 C10 C11 C12 2.3(13)
C8 C7 C12 C11 -0.8(14)
N1 C7 C12 C11 179.8(8)
C10 C11 C12 C7 -2.7(13)
C8 C9 C13 C14 177.8(9)
C10 C9 C13 C14 1.9(8)
C8 C9 C13 C15 -2.1(13)
C10 C9 C13 C15 -178.0(6)
C9 C13 C14 N2 -1.9(9)
C15 C13 C14 N2 178.0(7)
C10 N2 C14 C13 1.2(9)
C31 N2 C14 C13 -175.3(7)
C14 C13 C15 C16 -68.7(10)
C9 C13 C15 C16 111.3(8)
C13 C15 C16 C21 84.1(9)
C13 C15 C16 C17 -93.1(8)
C30 O3 C17 C16 178.5(7)
C30 O3 C17 C18 -3.1(10)
C21 C16 C17 O3 -176.8(7)
C15 C16 C17 O3 0.5(9)
C21 C16 C17 C18 4.7(10)
C15 C16 C17 C18 -177.9(7)
O3 C17 C18 C19 175.6(6)
C16 C17 C18 C19 -6.0(10)
C17 C18 C19 C20 2.7(10)
C17 C18 C19 C22 -178.8(6)
C18 C19 C20 C21 1.8(10)
C22 C19 C20 C21 -176.9(7)
C17 C16 C21 C20 0.0(11)
C15 C16 C21 C20 -177.4(7)
C19 C20 C21 C16 -3.2(11)
S1 N3 C22 O4 0.3(9)
S1 N3 C22 C19 -177.2(5)
C20 C19 C22 O4 -17.9(10)
C18 C19 C22 O4 163.4(7)
C20 C19 C22 N3 159.3(6)
C18 C19 C22 N3 -19.3(10)
O6 S1 C23 C24 135.9(6)
O5 S1 C23 C24 2.8(7)
N3 S1 C23 C24 -113.3(6)
O6 S1 C23 C28 -43.0(7)
O5 S1 C23 C28 -176.2(6)
N3 S1 C23 C28 67.7(7)
C28 C23 C24 C25 1.3(13)
S1 C23 C24 C25 -177.6(7)
C23 C24 C25 C26 -1.2(14)
C24 C25 C26 C27 1.7(17)
C25 C26 C27 C28 -2.3(18)
C24 C23 C28 C27 -1.7(12)
S1 C23 C28 C27 177.2(7)
C24 C23 C28 C29 -177.7(8)
S1 C23 C28 C29 1.2(11)
C26 C27 C28 C23 2.2(14)
C26 C27 C28 C29 178.5(10)

loop_
_cod_related_entry_id
_cod_related_entry_database
_cod_related_entry_code
1 ChemSpider 8027784
